data_4114779
loop_
_publ_author_name
'Felicia L. Taw'
'Heather Mellows'
'Peter S. White'
'Frederick J. Hollander'
'Robert G. Bergman'
'Maurice Brookhart'
'D. Michael Heinekey'

_publ_section_title
;
 Synthesis and Investigation of [Cp*(PMe3)Rh(H)(H2)]+ and Its Partially
 Deuterated and Tritiated Isotopomers: Evidence for a Hydride/Dihydrogen
 Structure
;
_journal_name_full 'Journal of the American Chemical Society'
_journal_page_first 5100
_journal_page_last 5108
_journal_paper_doi 10.1021/ja0165990
_journal_volume 124
_journal_year 2002
_chemical_formula_moiety 'Rh2 P2 C58 H60 B F24 '
_chemical_formula_sum 'C58 H60 B F24 P2 Rh2'
_chemical_formula_weight 1491.63
_chemical_name_systematic ?
_space_group_IT_number 2
_symmetry_cell_setting triclinic
_symmetry_space_group_name_Hall '-P 1'
_symmetry_space_group_name_H-M 'P -1'
_cell_angle_alpha 90.833(1)
_cell_angle_beta 95.243(1)
_cell_angle_gamma 90.721(1)
_cell_formula_units_Z 2
_cell_length_a 12.6439(4)
_cell_length_b 13.4981(4)
_cell_length_c 18.8481(5)
_cell_measurement_reflns_used 8072
_cell_measurement_temperature 173
_cell_measurement_theta_max 30.00
_cell_measurement_theta_min 2.50
_cell_volume 3202.67(16)
_computing_cell_refinement 'Bruker SAINT'
_computing_data_collection 'Bruker SMART'
_computing_data_reduction 'Bruker SAINT/NRCVAX DATRD2'
_computing_molecular_graphics NRCVAX
_computing_publication_material 'NRCVAX TABLES Jan 94 Version'
_computing_structure_refinement 'NRCVAX LSTSQ'
_computing_structure_solution 'NRCVAX SOLVER'
_diffrn_ambient_temperature 173
_diffrn_measurement_device 'Bruker SMART'
_diffrn_measurement_method 'Omega scan'
_diffrn_radiation_monochromator graphite
_diffrn_radiation_source 'xray tube'
_diffrn_radiation_type 'Molybdenum K\a'
_diffrn_radiation_wavelength 0.71073
_diffrn_reflns_av_R_equivalents 0.041
_diffrn_reflns_limit_h_max 15
_diffrn_reflns_limit_h_min -15
_diffrn_reflns_limit_k_max 16
_diffrn_reflns_limit_k_min 0
_diffrn_reflns_limit_l_max 22
_diffrn_reflns_limit_l_min -22
_diffrn_reflns_number 63716
_diffrn_reflns_theta_max 25.00
_diffrn_reflns_theta_min 0.00
_exptl_absorpt_coefficient_mu 0.67
_exptl_absorpt_correction_T_max 1.0000
_exptl_absorpt_correction_T_min 1.0000
_exptl_absorpt_correction_type none
_exptl_crystal_density_diffrn 1.547
_exptl_crystal_F_000 1495.18
_exptl_crystal_size_max 0.40
_exptl_crystal_size_mid 0.20
_exptl_crystal_size_min 0.10
_refine_diff_density_max 22.20
_refine_diff_density_min -13.90
_refine_ls_extinction_coef 1.796(271)
_refine_ls_extinction_method Larson
_refine_ls_goodness_of_fit_obs 3.99
_refine_ls_matrix_type full
_refine_ls_number_parameters 839
_refine_ls_number_reflns 9084
_refine_ls_R_factor_all 0.089
_refine_ls_R_factor_obs 0.065
_refine_ls_shift/esd_max 0.019
_refine_ls_structure_factor_coef F
_refine_ls_weighting_details 'w = 1/(\s^2^(F)+0.0002F^2^)'
_refine_ls_weighting_scheme calc
_refine_ls_wR_factor_all 0.135
_refine_ls_wR_factor_obs 0.090
_reflns_number_observed 9465
_reflns_number_total 11243
_reflns_observed_criterion 'Inet > 2.5\s(Inet)'
_cod_data_source_file ja0165990_s1_2.cif
_cod_data_source_block c00027
_cod_depositor_comments
;
The following automatic conversions were performed:

'_refine_ls_weighting_scheme' value '1/(\s^2^(F)+0.0002F^2^)' was
changed to 'calc'. New tag '_refine_ls_weighting_details' was
created. The value of the new tag was set to 'w =
1/(\s^2^(F)+0.0002F^2^)'.

Automatic conversion script
Id: cif_fix_values 3143 2015-03-26 13:38:13Z robertas 
;
_cod_original_formula_sum 'Rh2 P2 C58 H60 B F24 '
_cod_database_code 4114779

loop_
_symmetry_equiv_pos_as_xyz
x,y,z
-x,-y,-z

loop_
_atom_site_aniso_label
_atom_site_aniso_U_11
_atom_site_aniso_U_22
_atom_site_aniso_U_33
_atom_site_aniso_U_12
_atom_site_aniso_U_13
_atom_site_aniso_U_23
_atom_site_aniso_type_symbol
Rh1 0.0314(3) 0.0182(3) 0.0216(3) 0.00166(21) 0.00540(22) 0.00032(20) Rh
Rh2 0.0290(3) 0.0273(3) 0.0256(3) 0.00184(23) 0.00587(23) 0.00235(23) Rh
P1 0.0381(11) 0.0238(9) 0.0404(11) 0.0065(8) 0.0071(9) 0.0014(8) P
P2 0.0366(11) 0.0346(11) 0.0421(12) -0.0054(9) 0.0032(9) 0.0040(9) P
C1 0.062(6) 0.038(5) 0.064(6) 0.023(4) 0.013(5) 0.017(4) C
C2 0.055(6) 0.045(5) 0.076(7) 0.014(4) 0.008(5) -0.022(5) C
C3 0.035(5) 0.046(5) 0.081(7) 0.009(4) 0.007(4) 0.013(5) C
C4 0.042(5) 0.081(7) 0.064(6) -0.005(5) -0.001(5) 0.003(5) C
C5 0.066(7) 0.055(6) 0.071(7) -0.015(5) -0.005(5) 0.017(5) C
C6 0.058(6) 0.054(6) 0.060(6) -0.013(5) 0.011(5) -0.024(5) C
C11 0.041(4) 0.020(3) 0.031(4) 0.007(3) 0.009(3) 0.005(3) C
C12 0.043(4) 0.022(3) 0.029(4) 0.007(3) 0.001(3) 0.006(3) C
C13 0.044(5) 0.048(5) 0.023(4) 0.003(4) -0.004(3) 0.009(3) C
C14 0.046(5) 0.030(4) 0.026(4) -0.002(3) 0.009(3) 0.003(3) C
C15 0.048(5) 0.032(4) 0.029(4) 0.009(3) 0.016(3) 0.008(3) C
C16 0.048(5) 0.032(4) 0.051(5) -0.008(4) 0.006(4) 0.003(4) C
C17 0.047(5) 0.045(5) 0.039(5) 0.015(4) 0.009(4) 0.007(4) C
C18 0.052(5) 0.056(5) 0.041(5) -0.009(4) -0.010(4) 0.007(4) C
C19 0.086(7) 0.050(5) 0.030(5) 0.007(5) 0.000(4) -0.009(4) C
C20 0.050(5) 0.037(4) 0.058(5) -0.005(4) 0.026(4) 0.021(4) C
C21 0.047(5) 0.039(4) 0.022(4) 0.004(4) 0.003(3) -0.008(3) C
C22 0.048(5) 0.045(5) 0.024(4) 0.005(4) 0.006(3) -0.008(3) C
C23 0.033(4) 0.058(5) 0.026(4) 0.009(4) 0.009(3) 0.003(4) C
C24 0.044(5) 0.048(5) 0.027(4) 0.003(4) 0.001(3) 0.001(3) C
C25 0.039(4) 0.034(4) 0.023(4) 0.001(3) 0.006(3) 0.001(3) C
C26 0.065(6) 0.044(5) 0.035(5) -0.009(4) -0.003(4) -0.007(4) C
C27 0.067(6) 0.047(5) 0.047(5) 0.021(5) 0.015(5) -0.007(4) C
C28 0.038(5) 0.068(6) 0.041(5) 0.027(4) 0.020(4) -0.016(4) C
C29 0.045(5) 0.046(5) 0.043(5) 0.006(4) 0.008(4) 0.016(4) C
B30 0.026(4) 0.030(4) 0.023(4) 0.008(3) 0.005(3) -0.004(3) B
C30 0.047(5) 0.051(5) 0.033(4) -0.008(4) -0.005(4) 0.004(4) C
C31 0.025(3) 0.026(3) 0.025(4) 0.000(3) 0.000(3) -0.007(3) C
C32 0.021(3) 0.028(4) 0.030(4) -0.003(3) 0.002(3) 0.004(3) C
C33 0.021(4) 0.036(4) 0.037(4) 0.003(3) 0.003(3) -0.002(3) C
C34 0.030(4) 0.025(3) 0.031(4) -0.001(3) 0.012(3) 0.001(3) C
C35 0.032(4) 0.015(3) 0.032(4) 0.002(3) 0.004(3) -0.002(3) C
C36 0.025(4) 0.025(3) 0.027(4) 0.004(3) 0.005(3) -0.002(3) C
C37 0.030(4) 0.051(5) 0.049(5) 0.009(4) 0.019(4) 0.010(4) C
C38 0.046(5) 0.031(4) 0.044(5) 0.010(4) 0.013(4) 0.014(4) C
C41 0.027(4) 0.022(3) 0.028(4) -0.006(3) 0.005(3) 0.005(3) C
C42 0.032(4) 0.026(4) 0.032(4) -0.004(3) 0.003(3) 0.005(3) C
C43 0.032(4) 0.035(4) 0.032(4) 0.002(3) -0.003(3) 0.004(3) C
C44 0.040(4) 0.040(4) 0.024(4) -0.004(4) -0.002(3) 0.000(3) C
C45 0.035(4) 0.029(4) 0.031(4) -0.002(3) 0.012(3) -0.004(3) C
C46 0.026(4) 0.034(4) 0.025(4) 0.002(3) 0.005(3) 0.008(3) C
C47 0.047(5) 0.048(5) 0.051(6) -0.002(4) -0.015(4) 0.008(4) C
C48 0.043(5) 0.037(4) 0.043(5) -0.010(4) 0.013(4) -0.005(4) C
C51 0.027(4) 0.014(3) 0.033(4) 0.002(3) 0.003(3) 0.004(3) C
C52 0.028(4) 0.032(4) 0.027(4) 0.000(3) 0.004(3) 0.001(3) C
C53 0.025(4) 0.023(3) 0.033(4) -0.001(3) 0.017(3) 0.001(3) C
C54 0.018(3) 0.032(4) 0.039(4) 0.003(3) 0.008(3) 0.002(3) C
C55 0.025(4) 0.025(3) 0.029(4) 0.001(3) 0.010(3) -0.001(3) C
C56 0.026(4) 0.020(3) 0.030(4) -0.008(3) 0.007(3) 0.000(3) C
C57 0.036(4) 0.037(4) 0.042(5) -0.004(3) 0.022(4) -0.004(4) C
C58 0.031(4) 0.040(4) 0.038(4) -0.002(3) -0.002(3) 0.005(4) C
C61 0.021(3) 0.025(4) 0.036(4) 0.002(3) -0.001(3) 0.000(3) C
C62 0.038(4) 0.020(3) 0.040(4) 0.001(3) -0.003(3) 0.000(3) C
C63 0.030(4) 0.027(4) 0.050(5) 0.000(3) 0.006(3) 0.004(3) C
C64 0.032(4) 0.023(4) 0.078(6) 0.007(3) 0.000(4) -0.005(4) C
C65 0.025(4) 0.029(4) 0.060(5) 0.004(3) 0.008(4) -0.013(4) C
C66 0.031(4) 0.026(4) 0.041(4) 0.001(3) 0.005(3) -0.004(3) C
C67 0.057(6) 0.026(4) 0.084(7) 0.001(4) 0.005(5) 0.019(4) C
C68 0.053(6) 0.044(5) 0.088(8) -0.001(4) 0.018(6) -0.026(5) C
F31 0.045(13) 0.080(10) 0.15(3) 0.053(10) 0.069(17) 0.078(15) F
F32 0.074(13) 0.14(3) 0.046(7) 0.044(15) 0.008(7) -0.026(10) F
F33 0.022(7) 0.075(14) 0.160(24) -0.020(7) 0.014(10) -0.082(16) F
F31a 0.048(13) 0.42(6) 0.087(14) 0.10(3) 0.014(11) 0.06(4) F
F32a 0.029(9) 0.15(3) 0.33(5) 0.032(13) -0.016(21) -0.20(3) F
F33a 0.090(20) 0.095(20) 0.21(3) 0.054(15) 0.108(20) 0.077(21) F
F34 0.128(18) 0.140(23) 0.18(3) 0.115(18) 0.136(20) 0.139(22) F
F35 0.130(20) 0.030(10) 0.072(13) 0.033(12) -0.011(11) -0.004(8) F
F36 0.064(14) 0.075(10) 0.094(14) -0.005(9) -0.066(13) 0.022(9) F
F34a 0.26(4) 0.032(9) 0.090(23) -0.016(20) -0.102(24) 0.008(12) F
F35a 0.097(20) 0.20(3) 0.20(3) 0.112(21) 0.119(21) 0.17(3) F
F36a 0.169(24) 0.063(10) 0.016(6) 0.042(11) -0.001(9) 0.013(7) F
F41 0.137(7) 0.087(5) 0.164(8) 0.079(5) -0.112(6) -0.063(5) F
F42 0.034(3) 0.156(7) 0.114(6) 0.000(4) -0.005(3) 0.070(5) F
F43 0.067(4) 0.120(5) 0.055(4) -0.001(4) -0.020(3) 0.039(4) F
F44 0.050(4) 0.059(4) 0.178(7) 0.002(3) 0.037(4) -0.056(4) F
F45 0.218(9) 0.092(5) 0.064(4) 0.080(6) -0.025(5) -0.049(4) F
F46 0.104(5) 0.033(3) 0.146(6) 0.007(3) 0.072(5) 0.000(3) F
F51 0.054(3) 0.096(4) 0.038(3) 0.006(3) 0.0224(24) 0.015(3) F
F52 0.076(4) 0.039(3) 0.082(4) 0.008(3) 0.061(3) 0.006(3) F
F53 0.063(3) 0.052(3) 0.063(3) -0.021(3) 0.032(3) -0.002(3) F
F54 0.038(3) 0.092(4) 0.054(3) -0.014(3) 0.0038(23) -0.032(3) F
F55 0.190(8) 0.070(4) 0.064(4) -0.009(5) -0.068(5) 0.015(3) F
F56 0.041(3) 0.124(5) 0.036(3) 0.013(3) 0.0051(22) -0.024(3) F
F61 0.082(5) 0.112(6) 0.137(6) 0.022(4) 0.060(4) 0.084(5) F
F62 0.103(5) 0.101(5) 0.067(4) -0.016(4) -0.007(4) 0.036(4) F
F63 0.237(10) 0.034(3) 0.095(5) 0.013(5) 0.024(6) 0.012(3) F
F64 0.137(6) 0.046(3) 0.087(5) 0.031(4) 0.014(4) -0.028(3) F
F65 0.075(5) 0.152(7) 0.144(7) -0.022(5) 0.065(5) -0.088(6) F
F66 0.104(5) 0.063(4) 0.056(4) 0.013(3) 0.017(3) -0.017(3) F

loop_
_atom_site_label
_atom_site_fract_x
_atom_site_fract_y
_atom_site_fract_z
_atom_site_U_iso_or_equiv
_atom_site_thermal_displace_type
_atom_site_type_symbol
Rh1 0.39616(4) 0.10263(4) 0.29860(3) 0.0236(3) Uij Rh
Rh2 0.55074(4) 0.12057(4) 0.18993(3) 0.0270(3) Uij Rh
P1 0.29867(16) 0.23999(14) 0.28100(11) 0.0338(10) Uij P
P2 0.65917(16) 0.24390(15) 0.23647(11) 0.0378(10) Uij P
C1 0.3307(8) 0.3206(6) 0.2079(5) 0.054(5) Uij C
C2 0.3037(8) 0.3294(7) 0.3554(6) 0.059(5) Uij C
C3 0.1563(7) 0.2177(7) 0.2617(6) 0.054(5) Uij C
C4 0.7998(7) 0.2112(8) 0.2559(6) 0.062(6) Uij C
C5 0.6718(8) 0.3563(8) 0.1842(6) 0.065(6) Uij C
C6 0.6264(8) 0.2969(7) 0.3224(5) 0.058(5) Uij C
C11 0.3522(6) -0.0413(5) 0.3470(4) 0.030(4) Uij C
C12 0.4640(6) -0.0418(5) 0.3453(4) 0.031(4) Uij C
C13 0.5077(6) 0.0408(6) 0.3920(4) 0.039(4) Uij C
C14 0.4229(6) 0.0900(5) 0.4207(4) 0.034(4) Uij C
C15 0.3243(6) 0.0406(6) 0.3914(4) 0.035(4) Uij C
C16 0.2719(7) -0.1171(6) 0.3151(5) 0.044(4) Uij C
C17 0.5291(7) -0.1194(6) 0.3142(4) 0.043(4) Uij C
C18 0.6244(7) 0.0548(7) 0.4135(5) 0.050(5) Uij C
C19 0.4360(9) 0.1682(7) 0.4768(5) 0.056(6) Uij C
C20 0.2141(7) 0.0562(6) 0.4143(5) 0.047(5) Uij C
C21 0.4747(6) 0.0000(6) 0.1153(4) 0.036(4) Uij C
C22 0.5860(7) -0.0031(6) 0.1143(4) 0.039(4) Uij C
C23 0.6213(6) 0.0934(6) 0.0883(4) 0.038(4) Uij C
C24 0.5267(6) 0.1522(6) 0.0698(4) 0.040(4) Uij C
C25 0.4363(6) 0.0948(5) 0.0876(4) 0.032(4) Uij C
C26 0.4012(7) -0.0861(6) 0.1316(4) 0.048(5) Uij C
C27 0.6570(8) -0.0897(7) 0.1327(5) 0.053(5) Uij C
C28 0.7296(7) 0.1154(7) 0.0712(4) 0.048(5) Uij C
C29 0.5228(7) 0.2493(6) 0.0322(4) 0.045(4) Uij C
B30 1.0175(6) 0.6057(6) 0.2471(4) 0.026(4) Uij B
C30 0.3211(7) 0.1200(7) 0.0708(4) 0.044(4) Uij C
C31 0.9568(5) 0.5518(5) 0.3098(4) 0.025(3) Uij C
C32 0.8543(5) 0.5828(5) 0.3227(4) 0.026(3) Uij C
C33 0.7979(5) 0.5416(5) 0.3751(4) 0.031(4) Uij C
C34 0.8402(6) 0.4621(5) 0.4164(4) 0.028(3) Uij C
C35 0.9386(5) 0.4274(5) 0.4023(4) 0.026(3) Uij C
C36 0.9959(5) 0.4712(5) 0.3502(4) 0.026(3) Uij C
C37 0.6904(6) 0.5821(7) 0.3905(5) 0.042(5) Uij C
C38 0.9845(7) 0.3394(6) 0.4442(4) 0.039(4) Uij C
C41 0.9659(5) 0.5539(5) 0.1726(4) 0.026(3) Uij C
C42 0.8729(6) 0.5921(5) 0.1359(4) 0.030(3) Uij C
C43 0.8196(6) 0.5397(6) 0.0771(4) 0.034(4) Uij C
C44 0.8602(6) 0.4547(6) 0.0510(4) 0.035(4) Uij C
C45 0.9517(6) 0.4150(5) 0.0870(4) 0.031(4) Uij C
C46 1.0030(5) 0.4651(5) 0.1453(4) 0.028(3) Uij C
C47 0.7182(7) 0.5826(7) 0.0419(5) 0.050(5) Uij C
C48 0.9929(7) 0.3188(6) 0.0614(4) 0.040(4) Uij C
C51 1.1484(5) 0.5987(4) 0.2589(4) 0.024(3) Uij C
C52 1.2144(5) 0.5974(5) 0.2037(4) 0.029(3) Uij C
C53 1.3259(5) 0.6066(5) 0.2155(4) 0.026(3) Uij C
C54 1.3751(5) 0.6161(5) 0.2843(4) 0.029(4) Uij C
C55 1.3118(5) 0.6155(5) 0.3410(4) 0.026(3) Uij C
C56 1.1998(5) 0.6086(5) 0.3294(4) 0.025(3) Uij C
C57 1.3944(6) 0.6069(6) 0.1535(4) 0.037(4) Uij C
C58 1.3620(6) 0.6268(6) 0.4164(4) 0.037(4) Uij C
C61 0.9990(5) 0.7272(5) 0.2477(4) 0.028(4) Uij C
C62 1.0124(6) 0.7858(5) 0.1875(4) 0.033(4) Uij C
C63 1.0019(6) 0.8884(5) 0.1871(4) 0.035(4) Uij C
C64 0.9751(6) 0.9385(6) 0.2475(5) 0.045(5) Uij C
C65 0.9613(6) 0.8848(5) 0.3086(5) 0.038(4) Uij C
C66 0.9761(6) 0.7814(5) 0.3085(4) 0.033(4) Uij C
C67 1.0198(8) 0.9440(6) 0.1200(6) 0.056(6) Uij C
C68 0.9304(8) 0.9345(7) 0.3759(6) 0.061(6) Uij C
F31 0.6578(17) 0.6537(13) 0.3480(15) 0.088(17) Uij F
F32 0.6912(22) 0.6136(23) 0.4578(10) 0.087(16) Uij F
F33 0.6151(17) 0.5144(18) 0.3872(18) 0.086(15) Uij F
F31a 0.6324(23) 0.594(4) 0.3317(16) 0.18(3) Uij F
F32a 0.6966(17) 0.654(3) 0.430(3) 0.17(3) Uij F
F33a 0.6285(23) 0.5239(20) 0.4115(22) 0.123(23) Uij F
F34 0.9356(22) 0.3118(23) 0.4961(16) 0.141(22) Uij F
F35 0.994(3) 0.2617(21) 0.4018(17) 0.079(14) Uij F
F36 1.0853(15) 0.3571(17) 0.4678(11) 0.082(12) Uij F
F34a 0.941(4) 0.2589(21) 0.4217(16) 0.13(3) Uij F
F35a 1.0836(20) 0.328(3) 0.4440(19) 0.16(3) Uij F
F36a 0.9707(21) 0.3488(15) 0.5106(8) 0.083(15) Uij F
F41 0.6993(7) 0.6719(5) 0.0617(5) 0.137(6) Uij F
F42 0.6336(4) 0.5273(6) 0.0500(4) 0.101(5) Uij F
F43 0.7200(5) 0.5875(5) -0.0299(3) 0.082(4) Uij F
F44 1.0964(5) 0.3107(4) 0.0700(5) 0.095(5) Uij F
F45 0.9645(8) 0.2964(6) -0.0049(4) 0.127(6) Uij F
F46 0.9595(6) 0.2429(4) 0.0986(4) 0.091(5) Uij F
F51 1.3414(4) 0.6365(5) 0.0931(3) 0.061(3) Uij F
F52 1.4322(4) 0.5175(4) 0.1410(3) 0.063(3) Uij F
F53 1.4789(4) 0.6705(4) 0.1651(3) 0.058(3) Uij F
F54 1.4566(4) 0.6714(4) 0.4200(3) 0.062(3) Uij F
F55 1.3798(8) 0.5395(5) 0.4467(4) 0.113(6) Uij F
F56 1.3032(4) 0.6775(5) 0.4590(3) 0.067(4) Uij F
F61 1.1076(6) 0.9187(6) 0.0920(4) 0.106(5) Uij F
F62 0.9448(6) 0.9226(6) 0.0669(4) 0.091(4) Uij F
F63 1.0128(9) 1.0404(4) 0.1278(4) 0.121(7) Uij F
F64 0.9346(6) 1.0327(4) 0.3731(4) 0.090(5) Uij F
F65 0.8314(6) 0.9054(7) 0.3900(5) 0.122(6) Uij F
F66 0.9934(6) 0.9109(4) 0.4334(3) 0.074(4) Uij F
H1a 0.332 0.281 0.165 0.0639 Uiso H
H1b 0.277 0.371 0.201 0.0639 Uiso H
H1c 0.400 0.353 0.219 0.0639 Uiso H
H2a 0.377 0.347 0.371 0.0689 Uiso H
H2b 0.266 0.388 0.340 0.0689 Uiso H
H2c 0.271 0.300 0.394 0.0689 Uiso H
H3a 0.131 0.175 0.297 0.0636 Uiso H
H3b 0.119 0.279 0.261 0.0636 Uiso H
H3c 0.143 0.185 0.215 0.0636 Uiso H
H4a 0.805 0.153 0.285 0.0725 Uiso H
H4b 0.830 0.199 0.212 0.0725 Uiso H
H4c 0.838 0.266 0.282 0.0725 Uiso H
H5a 0.690 0.337 0.137 0.0749 Uiso H
H5b 0.605 0.391 0.180 0.0749 Uiso H
H5c 0.727 0.399 0.207 0.0749 Uiso H
H6a 0.552 0.317 0.318 0.0681 Uiso H
H6b 0.636 0.248 0.360 0.0681 Uiso H
H6c 0.671 0.354 0.335 0.0681 Uiso H
H16a 0.200 -0.099 0.324 0.0545 Uiso H
H16b 0.277 -0.119 0.264 0.0545 Uiso H
H16c 0.288 -0.181 0.335 0.0545 Uiso H
H17a 0.483 -0.165 0.285 0.0533 Uiso H
H17b 0.579 -0.089 0.284 0.0533 Uiso H
H17c 0.568 -0.155 0.352 0.0533 Uiso H
H18a 0.664 0.011 0.384 0.0590 Uiso H
H18b 0.646 0.122 0.405 0.0590 Uiso H
H18c 0.641 0.039 0.463 0.0590 Uiso H
H19a 0.510 0.187 0.486 0.0659 Uiso H
H19b 0.396 0.226 0.460 0.0659 Uiso H
H19c 0.410 0.146 0.520 0.0659 Uiso H
H20a 0.212 0.115 0.444 0.0581 Uiso H
H20b 0.164 0.062 0.372 0.0581 Uiso H
H20c 0.193 -0.001 0.441 0.0581 Uiso H
H26a 0.329 -0.063 0.129 0.0570 Uiso H
H26b 0.407 -0.139 0.097 0.0570 Uiso H
H26c 0.420 -0.110 0.179 0.0570 Uiso H
H27a 0.615 -0.144 0.149 0.0630 Uiso H
H27b 0.691 -0.112 0.091 0.0630 Uiso H
H27c 0.712 -0.071 0.169 0.0630 Uiso H
H28a 0.777 0.063 0.089 0.0607 Uiso H
H28b 0.732 0.120 0.020 0.0607 Uiso H
H28c 0.752 0.178 0.094 0.0607 Uiso H
H29a 0.594 0.272 0.028 0.0540 Uiso H
H29b 0.485 0.241 -0.014 0.0540 Uiso H
H29c 0.486 0.298 0.060 0.0540 Uiso H
H30a 0.318 0.186 0.052 0.0523 Uiso H
H30b 0.287 0.073 0.036 0.0523 Uiso H
H30c 0.285 0.117 0.114 0.0523 Uiso H
H32 0.822 0.635 0.295 0.0362 Uiso H
H34 0.802 0.434 0.454 0.0392 Uiso H
H36 1.065 0.445 0.342 0.0353 Uiso H
H42 0.845 0.654 0.152 0.0400 Uiso H
H44 0.825 0.421 0.009 0.0448 Uiso H
H46 1.067 0.438 0.169 0.0389 Uiso H
H52 1.182 0.589 0.155 0.0379 Uiso H
H54 1.452 0.623 0.293 0.0395 Uiso H
H56 1.158 0.612 0.369 0.0348 Uiso H
H62 1.031 0.752 0.145 0.0430 Uiso H
H64 0.966 1.010 0.247 0.0539 Uiso H
H66 0.970 0.746 0.352 0.0435 Uiso H

loop_
_atom_type_symbol
_atom_type_scat_dispersion_real
_atom_type_scat_dispersion_imag
_atom_type_scat_source
Rh -1.118 0.919 'International Tables Vol. IV Table 2.2B'
P 0.102 0.094 'International Tables Vol. IV Table 2.2B'
C 0.003 0.002 'International Tables Vol. IV Table 2.2B'
H 0.000 0.000 'International Tables Vol. IV Table 2.2B'
B 0.001 0.001 'International Tables Vol. IV Table 2.2B'
F 0.017 0.010 'International Tables Vol. IV Table 2.2B'

loop_
_geom_angle_atom_site_label_1
_geom_angle_atom_site_label_2
_geom_angle_atom_site_label_3
_geom_angle
P(1) Rh(1) C(11) 129.09(19)
P(1) Rh(1) C(15) 100.24(20)
C(11) Rh(1) C(15) 37.8(3)
P(2) Rh(2) C(22) 128.94(22)
P(2) Rh(2) C(23) 99.89(23)
C(22) Rh(2) C(23) 38.6(3)
Rh(1) P(1) C(1) 117.1(3)
Rh(1) P(1) C(2) 116.5(3)
Rh(1) P(1) C(3) 114.9(3)
C(1) P(1) C(2) 101.0(5)
C(1) P(1) C(3) 102.8(4)
C(2) P(1) C(3) 102.4(5)
Rh(2) P(2) C(4) 115.7(4)
Rh(2) P(2) C(5) 118.3(3)
Rh(2) P(2) C(6) 115.9(3)
C(4) P(2) C(5) 100.9(5)
C(4) P(2) C(6) 102.2(5)
C(5) P(2) C(6) 101.2(5)
Rh(1) C(11) C(12) 73.8(4)
Rh(1) C(11) C(15) 70.0(4)
Rh(1) C(11) C(16) 126.6(5)
C(12) C(11) C(15) 108.9(7)
C(12) C(11) C(16) 127.9(7)
C(15) C(11) C(16) 123.0(7)
C(11) C(12) C(13) 107.0(6)
C(11) C(12) C(17) 127.6(7)
C(13) C(12) C(17) 124.5(7)
C(12) C(13) C(14) 108.8(7)
C(12) C(13) C(18) 123.0(7)
C(14) C(13) C(18) 127.3(7)
C(13) C(14) C(15) 107.2(6)
C(13) C(14) C(19) 124.5(8)
C(15) C(14) C(19) 127.8(7)
Rh(1) C(15) C(11) 72.2(4)
Rh(1) C(15) C(14) 74.5(4)
Rh(1) C(15) C(20) 128.7(5)
C(11) C(15) C(14) 107.9(6)
C(11) C(15) C(20) 123.9(7)
C(14) C(15) C(20) 127.0(7)
C(22) C(21) C(25) 109.4(7)
C(22) C(21) C(26) 126.6(7)
C(25) C(21) C(26) 123.4(7)
Rh(2) C(22) C(21) 72.9(4)
Rh(2) C(22) C(23) 69.2(4)
Rh(2) C(22) C(27) 125.5(5)
C(21) C(22) C(23) 107.4(7)
C(21) C(22) C(27) 127.1(8)
C(23) C(22) C(27) 125.4(7)
Rh(2) C(23) C(22) 72.2(4)
Rh(2) C(23) C(24) 74.5(4)
Rh(2) C(23) C(28) 128.3(6)
C(22) C(23) C(24) 107.8(7)
C(22) C(23) C(28) 124.2(7)
C(24) C(23) C(28) 127.0(7)
C(23) C(24) C(25) 107.4(7)
C(23) C(24) C(29) 126.5(7)
C(25) C(24) C(29) 125.8(7)
C(21) C(25) C(24) 107.9(7)
C(21) C(25) C(30) 124.9(7)
C(24) C(25) C(30) 126.6(7)
C(31) B(30) C(41) 105.0(5)
C(31) B(30) C(51) 113.5(6)
C(31) B(30) C(61) 111.3(5)
C(41) B(30) C(51) 113.7(5)
C(41) B(30) C(61) 111.5(6)
C(51) B(30) C(61) 102.1(5)
B(30) C(31) C(32) 119.0(6)
B(30) C(31) C(36) 125.3(6)
C(32) C(31) C(36) 115.6(6)
C(31) C(32) C(33) 122.6(6)
C(32) C(33) C(34) 120.6(6)
C(32) C(33) C(37) 120.8(7)
C(34) C(33) C(37) 118.6(6)
C(33) C(34) C(35) 117.7(6)
C(34) C(35) C(36) 121.1(6)
C(34) C(35) C(38) 118.8(6)
C(36) C(35) C(38) 120.0(6)
C(31) C(36) C(35) 122.2(6)
C(33) C(37) F(31) 113.3(10)
C(33) C(37) F(32) 111.4(13)
C(33) C(37) F(33) 113.3(13)
C(33) C(37) F(31a) 109.8(13)
C(33) C(37) F(32a) 113.6(12)
C(33) C(37) F(33a) 116.4(13)
F(31) C(37) F(32) 109.1(19)
F(31) C(37) F(33) 107.5(19)
F(31) C(37) F(31a) 40(3)
F(31) C(37) F(32a) 77(3)
F(31) C(37) F(33a) 120.9(19)
F(32) C(37) F(33) 101.4(20)
F(32) C(37) F(31a) 136.8(21)
F(32) C(37) F(32a) 34(3)
F(32) C(37) F(33a) 80(3)
F(33) C(37) F(31a) 72(3)
F(33) C(37) F(32a) 125.4(24)
F(33) C(37) F(33a) 21(3)
F(31a) C(37) F(32a) 114(3)
F(31a) C(37) F(33a) 92(3)
F(32a) C(37) F(33a) 108(3)
C(35) C(38) F(34) 116.6(10)
C(35) C(38) F(35) 111.1(15)
C(35) C(38) F(36) 110.6(11)
C(35) C(38) F(34a) 111.4(15)
C(35) C(38) F(35a) 115.9(11)
C(35) C(38) F(36a) 110.9(11)
F(34) C(38) F(35) 107.9(22)
F(34) C(38) F(36) 108.2(20)
F(34) C(38) F(34a) 76(3)
F(34) C(38) F(35a) 121.1(17)
F(34) C(38) F(36a) 31.9(22)
F(35) C(38) F(36) 101.3(18)
F(35) C(38) F(34a) 35(3)
F(35) C(38) F(35a) 75(3)
F(35) C(38) F(36a) 133.1(18)
F(36) C(38) F(34a) 128.8(22)
F(36) C(38) F(35a) 26.3(24)
F(36) C(38) F(36a) 82.6(17)
F(34a) C(38) F(35a) 106(3)
F(34a) C(38) F(36a) 107.9(20)
F(35a) C(38) F(36a) 103.7(22)
B(30) C(41) C(42) 120.7(6)
B(30) C(41) C(46) 123.0(6)
C(42) C(41) C(46) 116.0(6)
C(41) C(42) C(43) 120.8(7)
C(42) C(43) C(44) 121.2(7)
C(42) C(43) C(47) 118.2(7)
C(44) C(43) C(47) 120.6(7)
C(43) C(44) C(45) 118.8(7)
C(44) C(45) C(46) 120.0(7)
C(44) C(45) C(48) 119.1(7)
C(46) C(45) C(48) 120.9(7)
C(41) C(46) C(45) 123.0(6)
C(43) C(47) F(41) 114.8(7)
C(43) C(47) F(42) 112.9(7)
C(43) C(47) F(43) 111.8(8)
F(41) C(47) F(42) 108.3(9)
F(41) C(47) F(43) 104.5(8)
F(42) C(47) F(43) 103.7(7)
C(45) C(48) F(44) 114.8(7)
C(45) C(48) F(45) 115.1(7)
C(45) C(48) F(46) 111.3(6)
F(44) C(48) F(45) 106.4(8)
F(44) C(48) F(46) 102.7(7)
F(45) C(48) F(46) 105.4(8)
B(30) C(51) C(52) 124.1(6)
B(30) C(51) C(56) 119.0(6)
C(52) C(51) C(56) 116.3(6)
C(51) C(52) C(53) 122.7(6)
C(52) C(53) C(54) 120.5(6)
C(52) C(53) C(57) 120.8(6)
C(54) C(53) C(57) 118.7(6)
C(53) C(54) C(55) 118.5(6)
C(54) C(55) C(56) 121.3(6)
C(54) C(55) C(58) 120.1(6)
C(56) C(55) C(58) 118.6(6)
C(51) C(56) C(55) 120.7(6)
C(53) C(57) F(51) 112.4(6)
C(53) C(57) F(52) 111.8(6)
C(53) C(57) F(53) 112.1(6)
F(51) C(57) F(52) 107.4(7)
F(51) C(57) F(53) 105.4(6)
F(52) C(57) F(53) 107.5(6)
C(55) C(58) F(54) 112.6(6)
C(55) C(58) F(55) 111.9(7)
C(55) C(58) F(56) 113.6(6)
F(54) C(58) F(55) 104.9(7)
F(54) C(58) F(56) 107.0(6)
F(55) C(58) F(56) 106.3(7)
B(30) C(61) C(62) 122.0(6)
B(30) C(61) C(66) 123.5(6)
C(62) C(61) C(66) 114.3(6)
C(61) C(62) C(63) 123.6(7)
C(62) C(63) C(64) 120.1(7)
C(62) C(63) C(67) 119.2(7)
C(64) C(63) C(67) 120.7(7)
C(63) C(64) C(65) 118.9(7)
C(64) C(65) C(66) 119.9(7)
C(64) C(65) C(68) 121.6(7)
C(66) C(65) C(68) 118.5(8)
C(61) C(66) C(65) 123.0(7)
C(63) C(67) F(61) 113.3(7)
C(63) C(67) F(62) 112.0(7)
C(63) C(67) F(63) 113.0(9)
F(61) C(67) F(62) 102.3(9)
F(61) C(67) F(63) 112.0(8)
F(62) C(67) F(63) 103.2(8)
C(65) C(68) F(64) 112.7(9)
C(65) C(68) F(65) 110.9(8)
C(65) C(68) F(66) 112.9(8)
F(64) C(68) F(65) 109.2(8)
F(64) C(68) F(66) 105.6(8)
F(65) C(68) F(66) 105.1(9)
C(37) F(31) F(32) 35.8(12)
C(37) F(31) F(33) 36.2(9)
C(37) F(31) F(31a) 68.4(19)
C(37) F(31) F(32a) 48.5(18)
C(37) F(31) F(33a) 28.1(10)
F(32) F(31) F(33) 57.2(12)
F(32) F(31) F(31a) 97.3(24)
F(32) F(31) F(32a) 15.9(20)
F(32) F(31) F(33a) 44.3(15)
F(33) F(31) F(31a) 40.4(21)
F(33) F(31) F(32a) 73.1(20)
F(33) F(31) F(33a) 12.9(14)
F(31a) F(31) F(32a) 113(3)
F(31a) F(31) F(33a) 53.3(23)
F(32a) F(31) F(33a) 60.2(22)
C(37) F(32) F(31) 35.1(9)
C(37) F(32) F(33) 38.9(13)
C(37) F(32) F(32a) 64.2(22)
C(37) F(32) F(33a) 46.3(14)
F(31) F(32) F(33) 60.4(13)
F(31) F(32) F(32a) 34.4(23)
F(31) F(32) F(33a) 68.9(14)
F(33) F(32) F(32a) 94(3)
F(33) F(32) F(33a) 8.5(14)
F(32a) F(32) F(33a) 103(3)
C(37) F(33) F(31) 36.3(12)
C(37) F(33) F(32) 39.7(10)
C(37) F(33) F(31a) 52.9(20)
C(37) F(33) F(33a) 66(3)
F(31) F(33) F(32) 62.4(12)
F(31) F(33) F(31a) 22.2(22)
F(31) F(33) F(33a) 91(4)
F(32) F(33) F(31a) 84.3(22)
F(32) F(33) F(33a) 29(4)
F(31a) F(33) F(33a) 113(5)
C(37) F(31a) F(31) 71(3)
C(37) F(31a) F(33) 54.2(15)
C(37) F(31a) F(32a) 31.7(19)
C(37) F(31a) F(33a) 41.8(16)
F(31) F(31a) F(33) 117(3)
F(31) F(31a) F(32a) 43(3)
F(31) F(31a) F(33a) 103(3)
F(33) F(31a) F(32a) 74.1(22)
F(33) F(31a) F(33a) 14.4(15)
F(32a) F(31a) F(33a) 59.7(23)
C(37) F(32a) F(31) 54.0(18)
C(37) F(32a) F(32) 81(4)
C(37) F(32a) F(31a) 33.9(18)
C(37) F(32a) F(33a) 35.5(17)
F(31) F(32a) F(32) 129(3)
F(31) F(32a) F(31a) 23.1(16)
F(31) F(32a) F(33a) 75.4(16)
F(32) F(32a) F(31a) 106(3)
F(32) F(32a) F(33a) 54(3)
F(31a) F(32a) F(33a) 52.4(19)
C(37) F(33a) F(31) 31.0(10)
C(37) F(33a) F(32) 53.4(17)
C(37) F(33a) F(33) 91(4)
C(37) F(33a) F(31a) 45.6(18)
C(37) F(33a) F(32a) 35.9(18)
F(31) F(33a) F(32) 66.8(14)
F(31) F(33a) F(33) 75(4)
F(31) F(33a) F(31a) 23.6(21)
F(31) F(33a) F(32a) 44.4(20)
F(32) F(33a) F(33) 141(5)
F(32) F(33a) F(31a) 90.2(23)
F(32) F(33a) F(32a) 22.4(19)
F(33) F(33a) F(31a) 51(4)
F(33) F(33a) F(32a) 119(5)
F(31a) F(33a) F(32a) 67(3)
C(38) F(34) F(35) 37.0(13)
C(38) F(34) F(36) 37.0(11)
C(38) F(34) F(34a) 51.6(18)
C(38) F(34) F(36a) 75.8(24)
F(35) F(34) F(36) 58.6(12)
F(35) F(34) F(34a) 19.2(19)
F(35) F(34) F(36a) 107.1(25)
F(36) F(34) F(34a) 77.7(18)
F(36) F(34) F(36a) 49.2(22)
F(34a) F(34) F(36a) 125(3)
C(38) F(35) F(34) 35.1(12)
C(38) F(35) F(36) 39.5(12)
C(38) F(35) F(34a) 68(3)
C(38) F(35) F(35a) 50.7(16)
F(34) F(35) F(36) 61.0(15)
F(34) F(35) F(34a) 40(3)
F(34) F(35) F(35a) 72.2(18)
F(36) F(35) F(34a) 101(3)
F(36) F(35) F(35a) 11.7(12)
F(34a) F(35) F(35a) 112(3)
C(38) F(36) F(34) 34.8(11)
C(38) F(36) F(35) 39.2(9)
C(38) F(36) F(35a) 70(3)
C(38) F(36) F(36a) 47.6(10)
F(34) F(36) F(35) 60.5(14)
F(34) F(36) F(35a) 91(3)
F(34) F(36) F(36a) 17.9(12)
F(35) F(36) F(35a) 32(3)
F(35) F(36) F(36a) 78.1(12)
F(35a) F(36) F(36a) 109(3)
C(38) F(34a) F(34) 51.5(15)
C(38) F(34a) F(35) 76(3)
C(38) F(34a) F(35a) 36.8(16)
C(38) F(34a) F(36a) 36.4(11)
F(34) F(34a) F(35) 120(4)
F(34) F(34a) F(35a) 74.2(19)
F(34) F(34a) F(36a) 16.1(14)
F(35) F(34a) F(35a) 46(3)
F(35) F(34a) F(36a) 104(4)
F(35a) F(34a) F(36a) 58.8(15)
C(38) F(35a) F(35) 53.9(18)
C(38) F(35a) F(36) 82(3)
C(38) F(35a) F(34a) 36.7(16)
C(38) F(35a) F(36a) 38.5(10)
F(35) F(35a) F(36) 135(3)
F(35) F(35a) F(34a) 21.3(15)
F(35) F(35a) F(36a) 82.7(15)
F(36) F(35a) F(34a) 114(3)
F(36) F(35a) F(36a) 54(3)
F(34a) F(35a) F(36a) 61.4(14)
C(38) F(36a) F(34) 72.3(21)
C(38) F(36a) F(36) 49.8(10)
C(38) F(36a) F(34a) 35.7(12)
C(38) F(36a) F(35a) 37.8(13)
F(34) F(36a) F(36) 113.0(24)
F(34) F(36a) F(34a) 38.4(22)
F(34) F(36a) F(35a) 96(3)
F(36) F(36a) F(34a) 75.8(16)
F(36) F(36a) F(35a) 16.2(15)
F(34a) F(36a) F(35a) 59.8(19)
C(47) F(41) F(42) 36.4(5)
C(47) F(41) F(43) 39.0(5)
F(42) F(41) F(43) 60.1(3)
C(47) F(42) F(41) 35.4(6)
C(47) F(42) F(43) 38.8(5)
F(41) F(42) F(43) 59.5(4)
C(47) F(43) F(41) 36.6(5)
C(47) F(43) F(42) 37.5(5)
F(41) F(43) F(42) 60.4(4)
C(48) F(44) F(45) 36.6(5)
C(48) F(44) F(46) 39.1(4)
F(45) F(44) F(46) 60.6(4)
C(48) F(45) F(44) 37.0(5)
C(48) F(45) F(46) 37.9(5)
F(44) F(45) F(46) 59.1(3)
C(48) F(46) F(44) 38.2(5)
C(48) F(46) F(45) 36.7(5)
F(44) F(46) F(45) 60.3(4)
C(57) F(51) F(52) 36.2(4)
C(57) F(51) F(53) 37.7(4)
F(52) F(51) F(53) 60.7(3)
C(57) F(52) F(51) 36.4(4)
C(57) F(52) F(53) 36.8(4)
F(51) F(52) F(53) 59.6(3)
C(57) F(53) F(51) 36.9(4)
C(57) F(53) F(52) 35.7(4)
F(51) F(53) F(52) 59.7(3)
C(58) F(54) F(55) 37.6(4)
C(58) F(54) F(56) 36.5(4)
F(55) F(54) F(56) 60.2(4)
C(58) F(55) F(54) 37.5(4)
C(58) F(55) F(56) 36.9(5)
F(54) F(55) F(56) 60.6(3)
C(58) F(56) F(54) 36.4(4)
C(58) F(56) F(55) 36.8(4)
F(54) F(56) F(55) 59.1(3)
C(67) F(61) F(62) 39.2(6)
C(67) F(61) F(63) 33.9(5)
F(62) F(61) F(63) 58.4(4)
C(67) F(62) F(61) 38.5(6)
C(67) F(62) F(63) 37.9(5)
F(61) F(62) F(63) 63.4(4)
C(67) F(63) F(61) 34.1(5)
C(67) F(63) F(62) 38.9(6)
F(61) F(63) F(62) 58.1(4)
C(68) F(64) F(65) 35.9(5)
C(68) F(64) F(66) 37.2(6)
F(65) F(64) F(66) 59.4(4)
C(68) F(65) F(64) 34.9(5)
C(68) F(65) F(66) 37.0(6)
F(64) F(65) F(66) 58.6(3)
C(68) F(66) F(64) 37.2(5)
C(68) F(66) F(65) 37.9(5)
F(64) F(66) F(65) 62.0(4)

loop_
_geom_bond_atom_site_label_1
_geom_bond_atom_site_label_2
_geom_bond_distance
Rh(1) P(1) 2.2512(19)
Rh(1) C(11) 2.243(7)
Rh(1) C(15) 2.214(7)
Rh(2) P(2) 2.2584(21)
Rh(2) C(22) 2.254(8)
Rh(2) C(23) 2.213(7)
P(1) C(1) 1.838(9)
P(1) C(2) 1.834(9)
P(1) C(3) 1.824(9)
P(2) C(4) 1.843(10)
P(2) C(5) 1.835(10)
P(2) C(6) 1.845(10)
C(11) C(12) 1.417(11)
C(11) C(15) 1.443(10)
C(11) C(16) 1.512(11)
C(12) C(13) 1.480(11)
C(12) C(17) 1.487(11)
C(13) C(14) 1.414(11)
C(13) C(18) 1.503(12)
C(14) C(15) 1.465(11)
C(14) C(19) 1.480(11)
C(15) C(20) 1.512(11)
C(21) C(22) 1.410(11)
C(21) C(25) 1.462(11)
C(21) C(26) 1.531(12)
C(22) C(23) 1.478(12)
C(22) C(27) 1.507(12)
C(23) C(24) 1.462(11)
C(23) C(28) 1.463(11)
C(24) C(25) 1.441(11)
C(24) C(29) 1.497(11)
C(25) C(30) 1.506(11)
B(30) C(31) 1.641(10)
B(30) C(41) 1.637(10)
B(30) C(51) 1.655(10)
B(30) C(61) 1.659(10)
C(31) C(32) 1.409(10)
C(31) C(36) 1.406(10)
C(32) C(33) 1.389(10)
C(33) C(34) 1.416(10)
C(33) C(37) 1.522(10)
C(34) C(35) 1.381(10)
C(35) C(36) 1.406(9)
C(35) C(38) 1.527(10)
C(37) F(31) 1.310(19)
C(37) F(32) 1.331(22)
C(37) F(33) 1.308(20)
C(37) F(31a) 1.29(3)
C(37) F(32a) 1.212(24)
C(37) F(33a) 1.199(25)
C(38) F(34) 1.262(20)
C(38) F(35) 1.32(3)
C(38) F(36) 1.329(17)
C(38) F(34a) 1.26(3)
C(38) F(35a) 1.266(23)
C(38) F(36a) 1.284(18)
C(41) C(42) 1.415(10)
C(41) C(46) 1.401(10)
C(42) C(43) 1.418(10)
C(43) C(44) 1.367(11)
C(43) C(47) 1.514(11)
C(44) C(45) 1.403(11)
C(45) C(46) 1.386(10)
C(45) C(48) 1.495(11)
C(47) F(41) 1.288(11)
C(47) F(42) 1.319(11)
C(47) F(43) 1.359(11)
C(48) F(44) 1.309(10)
C(48) F(45) 1.300(10)
C(48) F(46) 1.336(10)
C(51) C(52) 1.392(10)
C(51) C(56) 1.429(10)
C(52) C(53) 1.411(10)
C(53) C(54) 1.390(10)
C(53) C(57) 1.516(9)
C(54) C(55) 1.392(9)
C(55) C(56) 1.415(9)
C(55) C(58) 1.506(10)
C(57) F(51) 1.336(10)
C(57) F(52) 1.329(9)
C(57) F(53) 1.363(9)
C(58) F(54) 1.328(9)
C(58) F(55) 1.330(10)
C(58) F(56) 1.332(10)
C(61) C(62) 1.415(10)
C(61) C(66) 1.405(10)
C(62) C(63) 1.393(10)
C(63) C(64) 1.387(12)
C(63) C(67) 1.514(12)
C(64) C(65) 1.392(13)
C(65) C(66) 1.410(10)
C(65) C(68) 1.512(13)
C(67) F(61) 1.320(12)
C(67) F(62) 1.340(13)
C(67) F(63) 1.311(11)
C(68) F(64) 1.328(11)
C(68) F(65) 1.358(12)
C(68) F(66) 1.330(14)
F(31) F(32) 2.15(3)
F(31) F(33) 2.11(3)
F(31) F(31a) 0.90(7)
F(31) F(32a) 1.58(6)
F(31) F(33a) 2.18(3)
F(32) F(33) 2.04(3)
F(32) F(32a) 0.77(7)
F(32) F(33a) 1.64(5)
F(33) F(31a) 1.54(5)
F(33) F(33a) 0.49(5)
F(31a) F(32a) 2.10(5)
F(31a) F(33a) 1.80(4)
F(32a) F(33a) 1.96(5)
F(34) F(35) 2.09(4)
F(34) F(36) 2.10(3)
F(34) F(34a) 1.57(5)
F(34) F(36a) 0.70(5)
F(35) F(36) 2.05(4)
F(35) F(34a) 0.80(6)
F(35) F(35a) 1.58(6)
F(36) F(35a) 0.59(5)
F(36) F(36a) 1.72(3)
F(34a) F(35a) 2.03(5)
F(34a) F(36a) 2.06(3)
F(35a) F(36a) 2.01(3)
F(41) F(42) 2.112(12)
F(41) F(43) 2.093(11)
F(42) F(43) 2.106(9)
F(44) F(45) 2.089(11)
F(44) F(46) 2.066(9)
F(45) F(46) 2.097(11)
F(51) F(52) 2.148(8)
F(51) F(53) 2.146(8)
F(52) F(53) 2.171(7)
F(54) F(55) 2.106(10)
F(54) F(56) 2.138(7)
F(55) F(56) 2.129(10)
F(61) F(62) 2.072(10)
F(61) F(63) 2.181(11)
F(62) F(63) 2.078(11)
F(64) F(65) 2.189(11)
F(64) F(66) 2.116(9)
F(65) F(66) 2.134(11)
